data_4335057
loop_
_publ_author_name
'Peter Comba'
'Michael Morgen'
'Hubert Wadepohl'

_publ_section_title
;
 Tuning of the Properties of Transition-Metal Bispidine Complexes by
 Variation of the Basicity of the Aromatic Donor Groups
;
_journal_name_full 'Inorganic Chemistry'
_journal_page_first 6481
_journal_page_last 6501
_journal_paper_doi 10.1021/ic4004214
_journal_volume 52
_journal_year 2013
_chemical_formula_sum 'C28.5 H35.25 Cl2 Cu N5.75 O15'
_chemical_formula_weight 832.81
_space_group_IT_number 2
_symmetry_cell_setting triclinic
_symmetry_Int_Tables_number 2
_symmetry_space_group_name_Hall '-P 1'
_symmetry_space_group_name_H-M 'P -1'
_atom_sites_solution_hydrogens geom
_atom_sites_solution_primary iterative
_atom_sites_solution_secondary difmap
_audit_block_code co_mimo25
_audit_creation_method SHELXL-97
_audit_update_record 'Tue Apr 23 10:44:09 CEST 2013'
_cell_angle_alpha 89.846(2)
_cell_angle_beta 79.582(4)
_cell_angle_gamma 82.368(4)
_cell_formula_units_Z 4
_cell_length_a 12.364(2)
_cell_length_b 15.697(2)
_cell_length_c 18.386(3)
_cell_measurement_reflns_used 8137
_cell_measurement_temperature 100(2)
_cell_measurement_theta_max 28.85
_cell_measurement_theta_min 2.19
_cell_volume 3477.6(9)
_computing_cell_refinement
;
SAINT 8.x (Bruker AXS, 1997-2012). Includes estimated systematic errors
 of the unit cell constants from Monte Carlo simulations.
;
_computing_data_collection 'SMART-5.631 (Bruker AXS, 2003)'
_computing_data_reduction 'SAINT 8.x (Bruker AXS, 1997-2011)'
_computing_publication_material 'encif (Wadepohl, 2009-13); encifer 1.4 (CCDC, 2011)'
_computing_structure_refinement 'SHELXL-97 (Sheldrick, 2008)'
_computing_structure_solution 'SUPERFLIP (Palatinus, 2007-2009)'
_diffrn_ambient_environment 'perfluoro polyether oil'
_diffrn_ambient_temperature 100(2)
_diffrn_detector 'CCD plate'
_diffrn_detector_area_resol_mean 8.19
_diffrn_detector_type CCD-PXL-KAF2
_diffrn_measured_fraction_theta_full 0.993
_diffrn_measured_fraction_theta_max 0.993
_diffrn_measurement_device 'three-circle diffractometer'
_diffrn_measurement_device_type 'Bruker AXS Smart 1000'
_diffrn_measurement_method '\f- and \w-scans'
_diffrn_measurement_specimen_support 'polyimid foil'
_diffrn_radiation_monochromator graphite
_diffrn_radiation_probe x-ray
_diffrn_radiation_type MoK\a
_diffrn_radiation_wavelength 0.71073
_diffrn_reflns_av_R_equivalents 0.0630
_diffrn_reflns_av_sigmaI/netI 0.0600
_diffrn_reflns_limit_h_max 15
_diffrn_reflns_limit_h_min -15
_diffrn_reflns_limit_k_max 19
_diffrn_reflns_limit_k_min -19
_diffrn_reflns_limit_l_max 23
_diffrn_reflns_limit_l_min 0
_diffrn_reflns_number 37020
_diffrn_reflns_theta_full 31.00
_diffrn_reflns_theta_max 26.46
_diffrn_reflns_theta_min 1.31
_diffrn_source 'sealed X-Ray tube (Mo)'
_diffrn_source_type 'fine focus tube'
_exptl_absorpt_coefficient_mu 0.861
_exptl_absorpt_correction_T_max 0.745374
_exptl_absorpt_correction_T_min 0.663457
_exptl_absorpt_correction_type multi-scan
_exptl_absorpt_process_details
;
multi-scan from symmetry-related measurements (Blessing 1995)
SADABS (Sheldrick & Bruker AXS, 2004-2008)
;
_exptl_crystal_colour blue
_exptl_crystal_density_diffrn 1.591
_exptl_crystal_description irregular
_exptl_crystal_F_000 1718
_exptl_crystal_size_max 0.20
_exptl_crystal_size_mid 0.18
_exptl_crystal_size_min 0.17
_refine_diff_density_max 1.561
_refine_diff_density_min -0.808
_refine_diff_density_rms 0.099
_refine_ls_extinction_method none
_refine_ls_goodness_of_fit_ref 1.071
_refine_ls_hydrogen_treatment constr
_refine_ls_matrix_type full
_refine_ls_number_parameters 972
_refine_ls_number_reflns 26166
_refine_ls_number_restraints 81
_refine_ls_restrained_S_all 1.071
_refine_ls_R_factor_all 0.0874
_refine_ls_R_factor_gt 0.0558
_refine_ls_shift/su_max 0.001
_refine_ls_shift/su_mean 0.000
_refine_ls_structure_factor_coef Fsqd
_refine_ls_weighting_details 'calc w=1/[\s^2^(Fo^2^)+(0.0549P)^2^+21.3397P] where P=(Fo^2^+2Fc^2^)/3'
_refine_ls_weighting_scheme calc
_refine_ls_wR_factor_gt 0.1254
_refine_ls_wR_factor_ref 0.1508
_reflns_number_gt 19245
_reflns_number_total 26166
_reflns_threshold_expression >2sigma(I)
_cod_data_source_file ic4004214_si_003_2.cif
_cod_data_source_block co_mimo25_5
_cod_original_cell_volume 3477.5(9)
_cod_original_formula_sum 'C28.50 H35.25 Cl2 Cu N5.75 O15'
_cod_database_code 4335057
_audit_block_refno 1295
_audit_block_usercomment Mimo_304

loop_
_symmetry_equiv_pos_as_xyz
'x, y, z'
'-x, -y, -z'

loop_
_atom_site_label
_atom_site_type_symbol
_atom_site_fract_x
_atom_site_fract_y
_atom_site_fract_z
_atom_site_U_iso_or_equiv
_atom_site_adp_type
_atom_site_occupancy
_atom_site_symmetry_multiplicity
_atom_site_calc_flag
_atom_site_refinement_flags
_atom_site_disorder_assembly
_atom_site_disorder_group
Cu1 Cu 0.43446(5) 0.41683(4) 0.11699(3) 0.01964(14) Uani 1 1 d . . .
O1 O 0.0785(3) 0.5479(3) 0.3086(2) 0.0391(10) Uani 1 1 d . . .
O2 O 0.1500(3) 0.6693(2) 0.27637(19) 0.0301(9) Uani 1 1 d . . .
O3 O 0.5368(4) 0.4806(3) 0.3955(2) 0.0459(11) Uani 1 1 d . . .
O4 O 0.6010(5) 0.5791(3) 0.3201(2) 0.0640(16) Uani 1 1 d . . .
O5 O 0.3322(4) 0.6085(2) 0.3579(2) 0.0386(10) Uani 1 1 d . . .
O6 O 0.0232(3) 0.6201(2) 0.0318(2) 0.0291(8) Uani 1 1 d . . .
O7 O 0.9165(4) 0.3981(4) 0.1577(3) 0.0576(14) Uani 1 1 d . . .
N1 N 0.2925(3) 0.4711(2) 0.0905(2) 0.0185(8) Uani 1 1 d . . .
N2 N 0.5924(4) 0.4050(3) 0.1260(2) 0.0237(9) Uani 1 1 d . . .
N3 N 0.4378(4) 0.5376(3) 0.1519(2) 0.0210(9) Uani 1 1 d . . .
N4 N 0.4387(4) 0.3067(3) 0.0653(2) 0.0244(9) Uani 1 1 d . . .
N7 N 0.3734(3) 0.3890(3) 0.2355(2) 0.0209(9) Uani 1 1 d . . .
C1 C 0.2730(4) 0.5382(3) 0.2577(2) 0.0227(11) Uani 1 1 d . . .
C2 C 0.3214(4) 0.5732(3) 0.1803(2) 0.0207(10) Uani 1 1 d . . .
H2 H 0.3157 0.6372 0.1840 0.025 Uiso 1 1 calc R . .
C4 C 0.5180(4) 0.5313(3) 0.2041(3) 0.0252(11) Uani 1 1 d . . .
H4 H 0.5431 0.5888 0.2086 0.030 Uiso 1 1 calc R . .
C5 C 0.4667(5) 0.5025(3) 0.2825(3) 0.0251(11) Uani 1 1 d . . .
C6 C 0.4493(5) 0.4069(3) 0.2856(3) 0.0251(11) Uani 1 1 d . . .
H6A H 0.5217 0.3703 0.2708 0.030 Uiso 1 1 calc R . .
H6B H 0.4177 0.3927 0.3369 0.030 Uiso 1 1 calc R . .
C8 C 0.2649(4) 0.4407(3) 0.2592(3) 0.0226(11) Uani 1 1 d . . .
H8A H 0.2332 0.4250 0.3101 0.027 Uiso 1 1 calc R . .
H8B H 0.2139 0.4276 0.2263 0.027 Uiso 1 1 calc R . .
C9 C 0.3539(5) 0.5569(3) 0.3072(3) 0.0253(11) Uani 1 1 d . . .
C10 C 0.1560(5) 0.5851(4) 0.2847(3) 0.0270(12) Uani 1 1 d . . .
C11 C 0.0392(5) 0.7167(4) 0.2942(3) 0.0392(15) Uani 1 1 d . . .
H11A H -0.0047 0.7022 0.2577 0.059 Uiso 1 1 calc R . .
H11B H 0.0440 0.7785 0.2932 0.059 Uiso 1 1 calc R . .
H11C H 0.0035 0.7015 0.3436 0.059 Uiso 1 1 calc R . .
C12 C 0.5399(5) 0.5180(3) 0.3392(3) 0.0274(12) Uani 1 1 d . . .
C13 C 0.6739(7) 0.5972(6) 0.3707(4) 0.069(3) Uani 1 1 d . . .
H13A H 0.7263 0.6348 0.3467 0.104 Uiso 1 1 calc R . .
H13B H 0.7150 0.5432 0.3835 0.104 Uiso 1 1 calc R . .
H13C H 0.6293 0.6257 0.4157 0.104 Uiso 1 1 calc R . .
C14 C 0.2553(4) 0.5496(3) 0.1231(2) 0.0200(10) Uani 1 1 d . . .
C15 C 0.1668(4) 0.6032(3) 0.1068(3) 0.0219(11) Uani 1 1 d . . .
H15 H 0.1442 0.6580 0.1306 0.026 Uiso 1 1 calc R . .
C16 C 0.1103(5) 0.5747(3) 0.0536(3) 0.0252(11) Uani 1 1 d . . .
C17 C 0.1478(4) 0.4939(3) 0.0202(3) 0.0249(11) Uani 1 1 d . . .
H17 H 0.1113 0.4731 -0.0160 0.030 Uiso 1 1 calc R . .
C18 C 0.2369(4) 0.4451(3) 0.0397(3) 0.0232(11) Uani 1 1 d . . .
H18 H 0.2611 0.3902 0.0166 0.028 Uiso 1 1 calc R . .
C19 C -0.0176(5) 0.7040(3) 0.0648(3) 0.0332(13) Uani 1 1 d . . .
H19A H -0.0831 0.7285 0.0450 0.050 Uiso 1 1 calc R . .
H19B H 0.0403 0.7415 0.0534 0.050 Uiso 1 1 calc R . .
H19C H -0.0377 0.6990 0.1186 0.050 Uiso 1 1 calc R . .
C20 C 0.6169(5) 0.4675(3) 0.1689(3) 0.0268(11) Uani 1 1 d . . .
C21 C 0.7239(5) 0.4701(4) 0.1807(3) 0.0332(13) Uani 1 1 d . . .
H21 H 0.7401 0.5154 0.2095 0.040 Uiso 1 1 calc R . .
C22 C 0.8074(5) 0.4050(4) 0.1497(3) 0.0361(14) Uani 1 1 d . . .
C23 C 0.7827(5) 0.3412(4) 0.1067(3) 0.0341(13) Uani 1 1 d . . .
H23 H 0.8385 0.2961 0.0855 0.041 Uiso 1 1 calc R . .
C24 C 0.6753(5) 0.3440(4) 0.0952(3) 0.0301(12) Uani 1 1 d . . .
H24 H 0.6588 0.3011 0.0641 0.036 Uiso 1 1 calc R . .
C25 C 0.9405(8) 0.4567(5) 0.2032(5) 0.071(2) Uani 1 1 d . . .
H25A H 0.9156 0.5146 0.1874 0.107 Uiso 1 1 calc R . .
H25B H 1.0208 0.4500 0.2016 0.107 Uiso 1 1 calc R . .
H25C H 0.9026 0.4485 0.2538 0.107 Uiso 1 1 calc R . .
C26 C 0.4818(5) 0.5912(3) 0.0885(3) 0.0255(11) Uani 1 1 d . . .
H26A H 0.5587 0.5676 0.0679 0.038 Uiso 1 1 calc R . .
H26B H 0.4794 0.6504 0.1060 0.038 Uiso 1 1 calc R . .
H26C H 0.4362 0.5905 0.0502 0.038 Uiso 1 1 calc R . .
C27 C 0.3597(4) 0.2969(3) 0.2409(3) 0.0242(11) Uani 1 1 d . . .
H27A H 0.3088 0.2837 0.2086 0.036 Uiso 1 1 calc R . .
H27B H 0.3293 0.2841 0.2921 0.036 Uiso 1 1 calc R . .
H27C H 0.4319 0.2618 0.2253 0.036 Uiso 1 1 calc R . .
C28 C 0.4306(4) 0.2447(3) 0.0367(3) 0.0230(11) Uani 1 1 d . . .
C29 C 0.4214(5) 0.1652(3) -0.0010(3) 0.0300(12) Uani 1 1 d . . .
H29A H 0.4934 0.1431 -0.0311 0.045 Uiso 1 1 calc R . .
H29B H 0.3658 0.1764 -0.0329 0.045 Uiso 1 1 calc R . .
H29C H 0.3987 0.1226 0.0358 0.045 Uiso 1 1 calc R . .
Cu51 Cu 0.40727(6) 0.92188(4) 0.40665(3) 0.02674(16) Uani 1 1 d . . .
O51 O 0.5455(4) 0.9747(3) 0.1061(2) 0.0474(12) Uani 1 1 d . . .
O52 O 0.5888(3) 1.0855(2) 0.16516(18) 0.0291(8) Uani 1 1 d . . .
O53 O 0.0674(4) 1.0668(3) 0.2852(2) 0.0442(11) Uani 1 1 d . . .
O54 O 0.1503(3) 1.1830(2) 0.29866(19) 0.0289(8) Uani 1 1 d . . .
O55 O 0.3285(3) 1.1057(2) 0.17850(19) 0.0295(8) Uani 1 1 d . . .
O56 O 0.8939(3) 0.8978(2) 0.2613(2) 0.0344(9) Uani 1 1 d . . .
O57 O -0.0246(4) 1.1294(3) 0.5659(2) 0.0524(13) Uani 1 1 d . . .
N51 N 0.5675(4) 0.9064(3) 0.3631(2) 0.0259(10) Uani 1 1 d . . .
N52 N 0.2649(4) 0.9811(3) 0.4652(2) 0.0303(11) Uani 1 1 d . . .
N53 N 0.4185(4) 1.0411(2) 0.3695(2) 0.0194(9) Uani 1 1 d . . .
N54 N 0.4043(5) 0.8121(3) 0.4574(2) 0.0393(13) Uani 1 1 d . . .
N57 N 0.3504(4) 0.8960(3) 0.3001(2) 0.0267(10) Uani 1 1 d . . .
C51 C 0.4550(4) 1.0053(3) 0.2318(3) 0.0211(10) Uani 1 1 d . . .
C52 C 0.5027(4) 1.0332(3) 0.2997(2) 0.0204(10) Uani 1 1 d . . .
H52 H 0.5304 1.0899 0.2895 0.024 Uiso 1 1 calc R . .
C54 C 0.3027(4) 1.0803(3) 0.3659(2) 0.0216(10) Uani 1 1 d . . .
H54 H 0.2997 1.1442 0.3639 0.026 Uiso 1 1 calc R . .
C55 C 0.2595(4) 1.0475(3) 0.2974(3) 0.0243(11) Uani 1 1 d . . .
C56 C 0.2444(5) 0.9514(3) 0.2983(3) 0.0272(12) Uani 1 1 d . . .
H56A H 0.1892 0.9405 0.3423 0.033 Uiso 1 1 calc R . .
H56B H 0.2156 0.9367 0.2537 0.033 Uiso 1 1 calc R . .
C58 C 0.4329(5) 0.9111(3) 0.2340(3) 0.0240(11) Uani 1 1 d . . .
H58A H 0.4052 0.8969 0.1888 0.029 Uiso 1 1 calc R . .
H58B H 0.5032 0.8729 0.2347 0.029 Uiso 1 1 calc R . .
C59 C 0.3459(4) 1.0608(3) 0.2290(2) 0.0207(10) Uani 1 1 d . . .
C60 C 0.5361(5) 1.0185(3) 0.1601(3) 0.0234(11) Uani 1 1 d . . .
C61 C 0.6695(5) 1.1005(4) 0.1003(3) 0.0351(13) Uani 1 1 d . . .
H61A H 0.7135 1.1444 0.1121 0.053 Uiso 1 1 calc R . .
H61B H 0.6309 1.1203 0.0600 0.053 Uiso 1 1 calc R . .
H61C H 0.7187 1.0469 0.0849 0.053 Uiso 1 1 calc R . .
C62 C 0.1472(5) 1.0993(4) 0.2927(3) 0.0317(13) Uani 1 1 d . . .
C63 C 0.0467(5) 1.2389(4) 0.2972(3) 0.0406(15) Uani 1 1 d . . .
H63A H -0.0119 1.2219 0.3356 0.061 Uiso 1 1 calc R . .
H63B H 0.0256 1.2337 0.2486 0.061 Uiso 1 1 calc R . .
H63C H 0.0566 1.2986 0.3062 0.061 Uiso 1 1 calc R . .
C64 C 0.5977(5) 0.9676(3) 0.3141(3) 0.0223(11) Uani 1 1 d . . .
C65 C 0.7052(4) 0.9696(3) 0.2788(3) 0.0240(11) Uani 1 1 d . . .
H65 H 0.7234 1.0140 0.2455 0.029 Uiso 1 1 calc R . .
C66 C 0.7870(5) 0.9045(3) 0.2931(3) 0.0288(12) Uani 1 1 d . . .
C67 C 0.7565(5) 0.8422(3) 0.3443(3) 0.0322(13) Uani 1 1 d . . .
H67 H 0.8105 0.7978 0.3556 0.039 Uiso 1 1 calc R . .
C68 C 0.6482(5) 0.8459(3) 0.3779(3) 0.0297(12) Uani 1 1 d . . .
H68 H 0.6287 0.8039 0.4134 0.036 Uiso 1 1 calc R . .
C69 C 0.9247(5) 0.9541(4) 0.2013(3) 0.0373(14) Uani 1 1 d . . .
H69A H 0.9093 1.0139 0.2195 0.056 Uiso 1 1 calc R . .
H69B H 0.8817 0.9467 0.1624 0.056 Uiso 1 1 calc R . .
H69C H 1.0041 0.9400 0.1810 0.056 Uiso 1 1 calc R . .
C70 C 0.2304(4) 1.0573(3) 0.4369(3) 0.0257(11) Uani 1 1 d . . .
C71 C 0.1360(5) 1.1102(4) 0.4676(3) 0.0312(13) Uani 1 1 d . . .
H71 H 0.1157 1.1635 0.4457 0.037 Uiso 1 1 calc R . .
C72 C 0.0698(5) 1.0841(4) 0.5320(3) 0.0402(16) Uani 1 1 d . . .
C73 C 0.1066(6) 1.0072(5) 0.5631(3) 0.0452(18) Uani 1 1 d . . .
H73 H 0.0655 0.9888 0.6077 0.054 Uiso 1 1 calc R . .
C74 C 0.2024(5) 0.9580(4) 0.5290(3) 0.0375(15) Uani 1 1 d . . .
H74 H 0.2260 0.9055 0.5510 0.045 Uiso 1 1 calc R . .
C75 C -0.0634(6) 1.2085(5) 0.5319(4) 0.0526(19) Uani 1 1 d . . .
H75A H -0.0784 1.1953 0.4829 0.079 Uiso 1 1 calc R . .
H75B H -0.0062 1.2470 0.5268 0.079 Uiso 1 1 calc R . .
H75C H -0.1315 1.2367 0.5630 0.079 Uiso 1 1 calc R . .
C76 C 0.4621(4) 1.0925(3) 0.4236(3) 0.0220(11) Uani 1 1 d . . .
H76A H 0.5344 1.0636 0.4311 0.033 Uiso 1 1 calc R . .
H76B H 0.4100 1.0976 0.4709 0.033 Uiso 1 1 calc R . .
H76C H 0.4704 1.1499 0.4043 0.033 Uiso 1 1 calc R . .
C77 C 0.3329(5) 0.8041(3) 0.2978(3) 0.0354(14) Uani 1 1 d . . .
H77A H 0.2758 0.7930 0.3398 0.053 Uiso 1 1 calc R . .
H77B H 0.4025 0.7674 0.3007 0.053 Uiso 1 1 calc R . .
H77C H 0.3089 0.7915 0.2515 0.053 Uiso 1 1 calc R . .
C78 C 0.4030(6) 0.7486(4) 0.4864(3) 0.0411(16) Uani 1 1 d . . .
C79 C 0.4041(8) 0.6665(4) 0.5235(3) 0.059(2) Uani 1 1 d . . .
H79A H 0.3357 0.6670 0.5601 0.089 Uiso 1 1 calc R . .
H79B H 0.4682 0.6571 0.5484 0.089 Uiso 1 1 calc R . .
H79C H 0.4092 0.6201 0.4870 0.089 Uiso 1 1 calc R . .
Cl1 Cl 0.23449(11) 0.32727(8) 0.47217(6) 0.0264(3) Uani 1 1 d D . .
O11 O 0.1739(4) 0.3060(3) 0.4170(2) 0.0503(13) Uani 1 1 d D . .
O12 O 0.2590(3) 0.4135(2) 0.4617(2) 0.0372(10) Uani 1 1 d D . .
O13 O 0.1704(3) 0.3186(3) 0.54416(19) 0.0345(9) Uani 1 1 d D . .
O14 O 0.3366(4) 0.2701(3) 0.4652(3) 0.0652(16) Uani 1 1 d D . .
Cl2 Cl 0.73161(12) 0.21869(9) 0.29093(8) 0.0354(3) Uani 1 1 d D . .
O21 O 0.7499(8) 0.1779(4) 0.3560(3) 0.149(4) Uani 1 1 d D . .
O22 O 0.7529(5) 0.3039(3) 0.2932(2) 0.0581(14) Uani 1 1 d D . .
O23 O 0.8004(4) 0.1705(3) 0.2299(2) 0.0463(11) Uani 1 1 d D . .
O24 O 0.6206(5) 0.2197(5) 0.2855(6) 0.158(5) Uani 1 1 d D . .
Cl3 Cl 0.70797(12) 0.72419(8) 0.17032(7) 0.0301(3) Uani 1 1 d D . .
O31 O 0.7093(4) 0.6752(3) 0.1040(2) 0.0414(10) Uani 1 1 d D . .
O32 O 0.5983(4) 0.7317(3) 0.2142(2) 0.0464(11) Uani 1 1 d D . .
O33 O 0.7865(4) 0.6806(3) 0.2111(2) 0.0415(10) Uani 1 1 d D . .
O34 O 0.7363(4) 0.8081(3) 0.1508(2) 0.0424(10) Uani 1 1 d D . .
Cl4 Cl 0.23307(12) 0.83746(8) 0.08673(7) 0.0285(3) Uani 1 1 d D . .
O41 O 0.1672(3) 0.8102(2) 0.15287(19) 0.0355(9) Uani 1 1 d D . .
O42 O 0.1727(4) 0.8413(4) 0.0277(2) 0.0626(15) Uani 1 1 d D . .
O43 O 0.2643(5) 0.9199(3) 0.0984(3) 0.0670(16) Uani 1 1 d D . .
O44 O 0.3306(4) 0.7776(3) 0.0673(3) 0.0687(16) Uani 1 1 d D . .
N81 N -0.1688(5) 0.7433(5) 0.8989(4) 0.068(2) Uani 1 1 d D . .
C81 C -0.1280(8) 0.8000(7) 0.9035(5) 0.078(3) Uani 1 1 d D . .
C82 C -0.0691(12) 0.8742(7) 0.9065(7) 0.132(5) Uani 1 1 d D . .
H82A H -0.0454 0.8939 0.8562 0.198 Uiso 1 1 calc R . .
H82B H -0.0039 0.8579 0.9294 0.198 Uiso 1 1 calc R . .
H82C H -0.1186 0.9207 0.9358 0.198 Uiso 1 1 calc R . .
N91 N 0.1355(9) 0.6179(7) 0.5614(8) 0.064(4) Uani 0.50 1 d PDU A -1
C91 C 0.0838(11) 0.5721(9) 0.5479(9) 0.067(5) Uani 0.50 1 d PDU A -1
C92 C 0.0168(14) 0.5103(11) 0.5227(9) 0.068(5) Uani 0.50 1 d PDU A -1
H92A H -0.0622 0.5327 0.5362 0.101 Uiso 0.50 1 calc PR A -1
H92B H 0.0313 0.4550 0.5464 0.101 Uiso 0.50 1 calc PR A -1
H92C H 0.0369 0.5024 0.4689 0.101 Uiso 0.50 1 calc PR A -1

loop_
_atom_site_aniso_label
_atom_site_aniso_U_11
_atom_site_aniso_U_22
_atom_site_aniso_U_33
_atom_site_aniso_U_23
_atom_site_aniso_U_13
_atom_site_aniso_U_12
Cu1 0.0235(3) 0.0210(3) 0.0161(3) -0.0012(2) -0.0036(2) -0.0091(2)
O1 0.034(2) 0.034(2) 0.046(3) -0.0006(19) 0.0031(19) -0.0062(19)
O2 0.039(2) 0.0242(19) 0.0230(18) -0.0028(15) 0.0006(16) 0.0007(16)
O3 0.072(3) 0.036(2) 0.043(3) 0.010(2) -0.038(2) -0.016(2)
O4 0.099(4) 0.085(4) 0.033(2) 0.019(2) -0.037(3) -0.071(3)
O5 0.064(3) 0.024(2) 0.031(2) -0.0071(17) -0.022(2) -0.0015(19)
O6 0.027(2) 0.030(2) 0.033(2) 0.0010(16) -0.0103(16) -0.0074(16)
O7 0.054(3) 0.081(4) 0.051(3) 0.017(3) -0.023(2) -0.039(3)
N1 0.024(2) 0.019(2) 0.0141(19) -0.0011(15) -0.0023(16) -0.0103(17)
N2 0.027(2) 0.030(2) 0.017(2) 0.0045(17) -0.0058(17) -0.0130(19)
N3 0.030(2) 0.024(2) 0.0126(19) 0.0021(16) -0.0055(17) -0.0136(18)
N4 0.024(2) 0.030(2) 0.019(2) -0.0018(18) -0.0028(17) -0.0059(18)
N7 0.026(2) 0.020(2) 0.018(2) 0.0002(16) -0.0055(17) -0.0092(17)
C1 0.034(3) 0.023(3) 0.012(2) -0.0009(19) 0.000(2) -0.010(2)
C2 0.029(3) 0.020(2) 0.014(2) -0.0009(18) -0.0023(19) -0.008(2)
C4 0.034(3) 0.028(3) 0.019(2) 0.003(2) -0.010(2) -0.019(2)
C5 0.036(3) 0.029(3) 0.014(2) 0.002(2) -0.007(2) -0.016(2)
C6 0.034(3) 0.028(3) 0.016(2) 0.003(2) -0.006(2) -0.012(2)
C8 0.032(3) 0.022(3) 0.016(2) 0.003(2) -0.004(2) -0.010(2)
C9 0.040(3) 0.025(3) 0.015(2) 0.005(2) -0.009(2) -0.011(2)
C10 0.037(3) 0.033(3) 0.012(2) 0.000(2) -0.008(2) -0.005(2)
C11 0.055(4) 0.035(3) 0.023(3) -0.003(2) -0.003(3) 0.005(3)
C12 0.037(3) 0.032(3) 0.016(2) -0.004(2) -0.008(2) -0.008(2)
C13 0.089(6) 0.110(7) 0.031(3) -0.001(4) -0.028(4) -0.070(5)
C14 0.028(3) 0.021(2) 0.014(2) 0.0016(18) -0.0029(19) -0.013(2)
C15 0.030(3) 0.021(2) 0.016(2) 0.0014(19) -0.002(2) -0.011(2)
C16 0.027(3) 0.029(3) 0.020(3) 0.007(2) -0.003(2) -0.010(2)
C17 0.028(3) 0.031(3) 0.021(2) -0.001(2) -0.008(2) -0.017(2)
C18 0.032(3) 0.021(2) 0.019(2) -0.0034(19) -0.003(2) -0.014(2)
C19 0.034(3) 0.030(3) 0.036(3) 0.003(2) -0.011(3) -0.001(2)
C20 0.030(3) 0.037(3) 0.017(2) 0.006(2) -0.005(2) -0.016(2)
C21 0.035(3) 0.050(4) 0.024(3) 0.012(2) -0.013(2) -0.028(3)
C22 0.023(3) 0.055(4) 0.033(3) 0.023(3) -0.010(2) -0.012(3)
C23 0.025(3) 0.042(3) 0.037(3) 0.012(3) -0.007(2) -0.008(3)
C24 0.033(3) 0.033(3) 0.023(3) 0.009(2) -0.001(2) -0.007(2)
C25 0.073(6) 0.052(5) 0.080(6) -0.004(4) 0.007(5) -0.005(4)
C26 0.036(3) 0.029(3) 0.017(2) 0.006(2) -0.007(2) -0.019(2)
C27 0.029(3) 0.023(3) 0.022(2) 0.002(2) -0.005(2) -0.010(2)
C28 0.022(3) 0.029(3) 0.017(2) -0.002(2) 0.0005(19) -0.003(2)
C29 0.041(3) 0.022(3) 0.027(3) -0.008(2) -0.008(2) -0.004(2)
Cu51 0.0461(4) 0.0232(3) 0.0140(3) 0.0025(2) -0.0053(3) -0.0159(3)
O51 0.085(4) 0.034(2) 0.0193(19) -0.0102(17) 0.014(2) -0.027(2)
O52 0.036(2) 0.035(2) 0.0175(17) 0.0003(15) 0.0017(16) -0.0176(17)
O53 0.035(2) 0.054(3) 0.051(3) -0.005(2) -0.016(2) -0.021(2)
O54 0.026(2) 0.035(2) 0.0269(19) -0.0034(16) -0.0071(16) -0.0056(16)
O55 0.037(2) 0.031(2) 0.0207(18) 0.0027(16) -0.0059(16) -0.0061(17)
O56 0.033(2) 0.033(2) 0.040(2) 0.0025(18) -0.0151(18) 0.0005(17)
O57 0.038(3) 0.092(4) 0.026(2) -0.021(2) 0.0143(19) -0.033(3)
N51 0.044(3) 0.017(2) 0.019(2) 0.0001(16) -0.0085(19) -0.0073(19)
N52 0.045(3) 0.038(3) 0.012(2) -0.0014(18) -0.0029(19) -0.025(2)
N53 0.030(2) 0.020(2) 0.0108(18) -0.0023(15) -0.0036(16) -0.0114(17)
N54 0.071(4) 0.031(3) 0.019(2) 0.002(2) -0.007(2) -0.021(3)
N57 0.044(3) 0.024(2) 0.015(2) -0.0017(17) -0.0013(19) -0.019(2)
C51 0.030(3) 0.020(2) 0.014(2) 0.0002(19) -0.003(2) -0.009(2)
C52 0.029(3) 0.019(2) 0.013(2) -0.0032(18) -0.0008(19) -0.005(2)
C54 0.026(3) 0.027(3) 0.014(2) -0.0026(19) -0.0023(19) -0.011(2)
C55 0.027(3) 0.031(3) 0.017(2) -0.002(2) -0.003(2) -0.015(2)
C56 0.037(3) 0.032(3) 0.016(2) -0.003(2) -0.004(2) -0.019(2)
C58 0.039(3) 0.022(2) 0.012(2) -0.0011(19) -0.003(2) -0.012(2)
C59 0.032(3) 0.021(2) 0.012(2) -0.0044(19) -0.006(2) -0.011(2)
C60 0.036(3) 0.018(2) 0.016(2) 0.0027(19) -0.003(2) -0.005(2)
C61 0.038(3) 0.045(3) 0.023(3) 0.008(2) 0.002(2) -0.016(3)
C62 0.036(3) 0.046(4) 0.016(2) -0.004(2) -0.006(2) -0.014(3)
C63 0.030(3) 0.058(4) 0.034(3) -0.008(3) -0.013(3) 0.001(3)
C64 0.038(3) 0.014(2) 0.016(2) -0.0041(18) -0.007(2) -0.006(2)
C65 0.036(3) 0.021(3) 0.018(2) 0.0000(19) -0.011(2) -0.007(2)
C66 0.034(3) 0.027(3) 0.028(3) -0.006(2) -0.013(2) -0.002(2)
C67 0.051(4) 0.020(3) 0.028(3) -0.002(2) -0.020(3) 0.003(2)
C68 0.053(4) 0.023(3) 0.017(2) 0.001(2) -0.014(2) -0.005(2)
C69 0.031(3) 0.037(3) 0.044(3) 0.002(3) -0.009(3) -0.004(3)
C70 0.034(3) 0.034(3) 0.014(2) -0.003(2) -0.005(2) -0.020(2)
C71 0.030(3) 0.047(3) 0.019(3) -0.009(2) -0.002(2) -0.021(3)
C72 0.042(4) 0.066(4) 0.017(3) -0.012(3) 0.006(3) -0.038(3)
C73 0.061(5) 0.074(5) 0.009(2) -0.002(3) 0.003(3) -0.052(4)
C74 0.055(4) 0.052(4) 0.013(2) 0.003(2) -0.005(3) -0.037(3)
C75 0.035(4) 0.081(5) 0.039(4) -0.018(4) 0.008(3) -0.018(4)
C76 0.029(3) 0.022(3) 0.017(2) -0.0029(19) -0.007(2) -0.007(2)
C77 0.059(4) 0.027(3) 0.024(3) -0.001(2) -0.004(3) -0.026(3)
C78 0.078(5) 0.032(3) 0.018(3) 0.003(2) -0.008(3) -0.026(3)
C79 0.122(7) 0.026(3) 0.031(3) 0.011(3) -0.008(4) -0.025(4)
Cl1 0.0335(7) 0.0249(6) 0.0179(6) -0.0002(5) -0.0029(5) 0.0038(5)
O11 0.097(4) 0.040(2) 0.024(2) 0.0022(18) -0.026(2) -0.022(2)
O12 0.046(3) 0.029(2) 0.037(2) 0.0029(17) -0.0050(19) -0.0078(18)
O13 0.037(2) 0.048(2) 0.0186(18) 0.0021(17) -0.0003(16) -0.0097(19)
O14 0.052(3) 0.059(3) 0.062(3) 0.020(3) 0.019(3) 0.034(2)
Cl2 0.0306(8) 0.0268(7) 0.0454(8) 0.0056(6) 0.0013(6) -0.0031(6)
O21 0.253(10) 0.093(5) 0.046(3) 0.040(3) 0.041(5) 0.082(6)
O22 0.096(4) 0.043(3) 0.037(2) -0.003(2) 0.000(3) -0.034(3)
O23 0.044(3) 0.047(3) 0.042(2) -0.007(2) -0.004(2) 0.007(2)
O24 0.034(3) 0.099(5) 0.335(13) -0.132(7) -0.018(5) 0.002(3)
Cl3 0.0371(8) 0.0278(7) 0.0273(6) -0.0045(5) -0.0050(6) -0.0128(6)
O31 0.055(3) 0.040(2) 0.034(2) -0.0135(18) -0.0112(19) -0.019(2)
O32 0.044(3) 0.040(2) 0.049(3) -0.002(2) 0.009(2) -0.006(2)
O33 0.048(3) 0.047(3) 0.034(2) 0.0044(19) -0.0143(19) -0.009(2)
O34 0.054(3) 0.034(2) 0.044(2) -0.0003(19) -0.012(2) -0.020(2)
Cl4 0.0369(7) 0.0310(7) 0.0182(6) 0.0001(5) -0.0016(5) -0.0114(6)
O41 0.046(2) 0.036(2) 0.0205(18) 0.0015(16) 0.0056(17) -0.0058(18)
O42 0.061(3) 0.108(4) 0.034(2) 0.028(3) -0.020(2) -0.051(3)
O43 0.123(5) 0.050(3) 0.041(3) 0.007(2) -0.020(3) -0.054(3)
O44 0.042(3) 0.071(4) 0.077(4) 0.014(3) 0.019(3) 0.010(3)
N81 0.042(4) 0.087(5) 0.076(5) 0.040(4) -0.009(3) -0.013(4)
C81 0.076(6) 0.102(8) 0.068(6) 0.055(5) -0.034(5) -0.030(6)
C82 0.196(15) 0.114(10) 0.120(10) 0.061(8) -0.083(10) -0.070(10)
N91 0.041(6) 0.051(6) 0.099(8) -0.059(6) -0.030(6) 0.023(5)
C91 0.056(9) 0.070(10) 0.063(9) -0.031(8) -0.024(8) 0.053(8)
C92 0.052(9) 0.064(8) 0.077(10) 0.015(8) 0.006(7) 0.007(7)

loop_
_atom_type_symbol
_atom_type_description
_atom_type_scat_dispersion_real
_atom_type_scat_dispersion_imag
_atom_type_scat_source
C C 0.0033 0.0016 'International Tables Vol C Tables 4.2.6.8 and 6.1.1.4'
H H 0.0000 0.0000 'International Tables Vol C Tables 4.2.6.8 and 6.1.1.4'
Cl Cl 0.1484 0.1585 'International Tables Vol C Tables 4.2.6.8 and 6.1.1.4'
Cu Cu 0.3201 1.2651 'International Tables Vol C Tables 4.2.6.8 and 6.1.1.4'
N N 0.0061 0.0033 'International Tables Vol C Tables 4.2.6.8 and 6.1.1.4'
O O 0.0106 0.0060 'International Tables Vol C Tables 4.2.6.8 and 6.1.1.4'

loop_
_geom_angle_atom_site_label_1
_geom_angle_atom_site_label_2
_geom_angle_atom_site_label_3
_geom_angle
N4 Cu1 N2 97.69(18)
N4 Cu1 N1 95.82(17)
N2 Cu1 N1 157.50(16)
N4 Cu1 N3 169.87(16)
N2 Cu1 N3 81.97(18)
N1 Cu1 N3 81.58(16)
N4 Cu1 N7 103.76(16)
N2 Cu1 N7 94.94(16)
N1 Cu1 N7 99.22(15)
N3 Cu1 N7 86.34(15)
C10 O2 C11 115.3(5)
C12 O4 C13 116.2(5)
C16 O6 C19 118.6(4)
C25 O7 C22 115.6(6)
C18 N1 C14 117.1(4)
C18 N1 Cu1 129.0(3)
C14 N1 Cu1 113.5(3)
C24 N2 C20 118.3(5)
C24 N2 Cu1 128.0(4)
C20 N2 Cu1 113.7(4)
C2 N3 C4 118.3(4)
C2 N3 C26 108.1(4)
C4 N3 C26 107.4(4)
C2 N3 Cu1 106.0(3)
C4 N3 Cu1 106.4(3)
C26 N3 Cu1 110.6(3)
C28 N4 Cu1 173.5(4)
C8 N7 C27 109.0(4)
C8 N7 C6 109.5(4)
C27 N7 C6 108.0(4)
C8 N7 Cu1 108.1(3)
C27 N7 Cu1 108.3(3)
C6 N7 Cu1 113.8(3)
C9 C1 C10 112.2(4)
C9 C1 C8 108.4(4)
C10 C1 C8 107.2(4)
C9 C1 C2 104.5(4)
C10 C1 C2 109.3(4)
C8 C1 C2 115.3(4)
N3 C2 C14 106.2(4)
N3 C2 C1 113.8(4)
C14 C2 C1 110.0(4)
N3 C2 H2 108.9
C14 C2 H2 108.9
C1 C2 H2 108.9
N3 C4 C20 106.3(4)
N3 C4 C5 112.6(4)
C20 C4 C5 111.2(4)
N3 C4 H4 108.9
C20 C4 H4 108.9
C5 C4 H4 108.9
C9 C5 C12 107.5(4)
C9 C5 C6 108.2(4)
C12 C5 C6 107.7(4)
C9 C5 C4 108.4(4)
C12 C5 C4 111.0(4)
C6 C5 C4 113.8(4)
N7 C6 C5 110.4(4)
N7 C6 H6A 109.6
C5 C6 H6A 109.6
N7 C6 H6B 109.6
C5 C6 H6B 109.6
H6A C6 H6B 108.1
N7 C8 C1 112.0(4)
N7 C8 H8A 109.2
C1 C8 H8A 109.2
N7 C8 H8B 109.2
C1 C8 H8B 109.2
H8A C8 H8B 107.9
O5 C9 C1 124.6(5)
O5 C9 C5 124.9(5)
C1 C9 C5 110.5(4)
O1 C10 O2 124.8(5)
O1 C10 C1 122.5(5)
O2 C10 C1 112.6(5)
O2 C11 H11A 109.5
O2 C11 H11B 109.5
H11A C11 H11B 109.5
O2 C11 H11C 109.5
H11A C11 H11C 109.5
H11B C11 H11C 109.5
O3 C12 O4 124.2(5)
O3 C12 C5 122.9(5)
O4 C12 C5 112.8(4)
O4 C13 H13A 109.5
O4 C13 H13B 109.5
H13A C13 H13B 109.5
O4 C13 H13C 109.5
H13A C13 H13C 109.5
H13B C13 H13C 109.5
N1 C14 C15 123.9(4)
N1 C14 C2 113.7(4)
C15 C14 C2 122.4(4)
C14 C15 C16 117.9(5)
C14 C15 H15 121.1
C16 C15 H15 121.1
O6 C16 C17 117.1(5)
O6 C16 C15 124.5(5)
C17 C16 C15 118.4(5)
C18 C17 C16 119.6(5)
C18 C17 H17 120.2
C16 C17 H17 120.2
N1 C18 C17 123.0(5)
N1 C18 H18 118.5
C17 C18 H18 118.5
O6 C19 H19A 109.5
O6 C19 H19B 109.5
H19A C19 H19B 109.5
O6 C19 H19C 109.5
H19A C19 H19C 109.5
H19B C19 H19C 109.5
N2 C20 C21 121.8(5)
N2 C20 C4 114.8(5)
C21 C20 C4 123.4(5)
C20 C21 C22 118.7(5)
C20 C21 H21 120.6
C22 C21 H21 120.6
O7 C22 C23 114.9(6)
O7 C22 C21 125.4(6)
C23 C22 C21 119.7(5)
C24 C23 C22 118.6(6)
C24 C23 H23 120.7
C22 C23 H23 120.7
N2 C24 C23 123.0(5)
N2 C24 H24 118.5
C23 C24 H24 118.5
O7 C25 H25A 109.5
O7 C25 H25B 109.5
H25A C25 H25B 109.5
O7 C25 H25C 109.5
H25A C25 H25C 109.5
H25B C25 H25C 109.5
N3 C26 H26A 109.5
N3 C26 H26B 109.5
H26A C26 H26B 109.5
N3 C26 H26C 109.5
H26A C26 H26C 109.5
H26B C26 H26C 109.5
N7 C27 H27A 109.5
N7 C27 H27B 109.5
H27A C27 H27B 109.5
N7 C27 H27C 109.5
H27A C27 H27C 109.5
H27B C27 H27C 109.5
N4 C28 C29 179.2(6)
C28 C29 H29A 109.5
C28 C29 H29B 109.5
H29A C29 H29B 109.5
C28 C29 H29C 109.5
H29A C29 H29C 109.5
H29B C29 H29C 109.5
N54 Cu51 N51 97.5(2)
N54 Cu51 N52 96.5(2)
N51 Cu51 N52 156.50(17)
N54 Cu51 N53 170.55(17)
N51 Cu51 N53 81.51(17)
N52 Cu51 N53 81.57(17)
N54 Cu51 N57 103.58(17)
N51 Cu51 N57 95.22(17)
N52 Cu51 N57 99.70(17)
N53 Cu51 N57 85.87(15)
C60 O52 C61 115.3(4)
C62 O54 C63 116.3(5)
C66 O56 C69 117.9(4)
C72 O57 C75 117.4(5)
C68 N51 C64 117.6(5)
C68 N51 Cu51 128.5(4)
C64 N51 Cu51 113.9(4)
C70 N52 C74 116.9(5)
C70 N52 Cu51 113.0(3)
C74 N52 Cu51 130.1(4)
C52 N53 C54 118.2(4)
C52 N53 C76 107.0(4)
C54 N53 C76 108.6(4)
C52 N53 Cu51 107.1(3)
C54 N53 Cu51 106.0(3)
C76 N53 Cu51 109.8(3)
C78 N54 Cu51 179.7(6)
C58 N57 C56 109.7(4)
C58 N57 C77 107.7(4)
C56 N57 C77 109.4(4)
C58 N57 Cu51 112.7(3)
C56 N57 Cu51 109.0(3)
C77 N57 Cu51 108.3(3)
C59 C51 C60 108.0(4)
C59 C51 C58 107.4(4)
C60 C51 C58 108.7(4)
C59 C51 C52 109.7(4)
C60 C51 C52 109.6(4)
C58 C51 C52 113.4(4)
N53 C52 C64 106.1(4)
N53 C52 C51 112.6(4)
C64 C52 C51 111.1(4)
N53 C52 H52 109.0
C64 C52 H52 109.0
C51 C52 H52 109.0
N53 C54 C70 106.5(4)
N53 C54 C55 113.0(4)
C70 C54 C55 110.2(4)
N53 C54 H54 109.0
C70 C54 H54 109.0
C55 C54 H54 109.0
C59 C55 C62 110.8(4)
C59 C55 C56 107.4(4)
C62 C55 C56 107.6(4)
C59 C55 C54 106.9(4)
C62 C55 C54 109.3(4)
C56 C55 C54 114.9(4)
N57 C56 C55 111.3(4)
N57 C56 H56A 109.4
C55 C56 H56A 109.4
N57 C56 H56B 109.4
C55 C56 H56B 109.4
H56A C56 H56B 108.0
N57 C58 C51 111.0(4)
N57 C58 H58A 109.4
C51 C58 H58A 109.4
N57 C58 H58B 109.4
C51 C58 H58B 109.4
H58A C58 H58B 108.0
O55 C59 C51 124.4(5)
O55 C59 C55 124.9(5)
C51 C59 C55 110.6(4)
O51 C60 O52 125.1(5)
O51 C60 C51 122.8(5)
O52 C60 C51 112.1(4)
O52 C61 H61A 109.5
O52 C61 H61B 109.5
H61A C61 H61B 109.5
O52 C61 H61C 109.5
H61A C61 H61C 109.5
H61B C61 H61C 109.5
O53 C62 O54 125.3(6)
O53 C62 C55 123.2(5)
O54 C62 C55 111.4(4)
O54 C63 H63A 109.5
O54 C63 H63B 109.5
H63A C63 H63B 109.5
O54 C63 H63C 109.5
H63A C63 H63C 109.5
H63B C63 H63C 109.5
N51 C64 C65 123.1(5)
N51 C64 C52 114.8(5)
C65 C64 C52 122.1(4)
C64 C65 C66 118.4(5)
C64 C65 H65 120.8
C66 C65 H65 120.8
O56 C66 C67 117.0(5)
O56 C66 C65 124.4(5)
C67 C66 C65 118.6(5)
C68 C67 C66 119.2(5)
C68 C67 H67 120.4
C66 C67 H67 120.4
N51 C68 C67 123.1(5)
N51 C68 H68 118.5
C67 C68 H68 118.5
O56 C69 H69A 109.5
O56 C69 H69B 109.5
H69A C69 H69B 109.5
O56 C69 H69C 109.5
H69A C69 H69C 109.5
H69B C69 H69C 109.5
N52 C70 C71 123.9(5)
N52 C70 C54 114.9(5)
C71 C70 C54 121.1(5)
C70 C71 C72 118.7(6)
C70 C71 H71 120.7
C72 C71 H71 120.7
O57 C72 C73 118.1(5)
O57 C72 C71 124.0(7)
C73 C72 C71 117.9(6)
C74 C73 C72 119.9(5)
C74 C73 H73 120.1
C72 C73 H73 120.1
N52 C74 C73 122.7(6)
N52 C74 H74 118.6
C73 C74 H74 118.6
O57 C75 H75A 109.5
O57 C75 H75B 109.5
H75A C75 H75B 109.5
O57 C75 H75C 109.5
H75A C75 H75C 109.5
H75B C75 H75C 109.5
N53 C76 H76A 109.5
N53 C76 H76B 109.5
H76A C76 H76B 109.5
N53 C76 H76C 109.5
H76A C76 H76C 109.5
H76B C76 H76C 109.5
N57 C77 H77A 109.5
N57 C77 H77B 109.5
H77A C77 H77B 109.5
N57 C77 H77C 109.5
H77A C77 H77C 109.5
H77B C77 H77C 109.5
N54 C78 C79 178.6(8)
C78 C79 H79A 109.5
C78 C79 H79B 109.5
H79A C79 H79B 109.5
C78 C79 H79C 109.5
H79A C79 H79C 109.5
H79B C79 H79C 109.5
O11 Cl1 O13 109.7(3)
O11 Cl1 O12 109.0(2)
O13 Cl1 O12 110.6(2)
O11 Cl1 O14 109.8(3)
O13 Cl1 O14 108.7(3)
O12 Cl1 O14 109.0(3)
O24 Cl2 O21 108.7(6)
O24 Cl2 O22 108.0(4)
O21 Cl2 O22 110.0(5)
O24 Cl2 O23 109.5(4)
O21 Cl2 O23 108.2(3)
O22 Cl2 O23 112.4(3)
O33 Cl3 O34 110.0(3)
O33 Cl3 O32 109.8(3)
O34 Cl3 O32 109.8(3)
O33 Cl3 O31 109.4(3)
O34 Cl3 O31 109.3(2)
O32 Cl3 O31 108.6(3)
O44 Cl4 O42 108.9(4)
O44 Cl4 O43 108.7(4)
O42 Cl4 O43 109.5(3)
O44 Cl4 O41 109.1(3)
O42 Cl4 O41 110.2(3)
O43 Cl4 O41 110.4(3)
N81 C81 C82 177.1(13)
C81 C82 H82A 109.5
C81 C82 H82B 109.5
H82A C82 H82B 109.5
C81 C82 H82C 109.5
H82A C82 H82C 109.5
H82B C82 H82C 109.5
N91 C91 C92 175.2(19)

loop_
_geom_bond_atom_site_label_1
_geom_bond_atom_site_label_2
_geom_bond_distance
Cu1 N4 1.965(4)
Cu1 N2 1.973(4)
Cu1 N1 1.989(4)
Cu1 N3 2.011(4)
Cu1 N7 2.236(4)
O1 C10 1.203(7)
O2 C10 1.323(6)
O2 C11 1.451(7)
O3 C12 1.185(6)
O4 C12 1.307(7)
O4 C13 1.458(7)
O5 C9 1.205(6)
O6 C16 1.333(6)
O6 C19 1.441(6)
O7 C25 1.343(9)
O7 C22 1.373(7)
N1 C18 1.348(6)
N1 C14 1.357(6)
N2 C24 1.350(7)
N2 C20 1.357(6)
N3 C2 1.473(7)
N3 C4 1.494(6)
N3 C26 1.500(6)
N4 C28 1.132(6)
N7 C8 1.466(6)
N7 C27 1.479(6)
N7 C6 1.480(6)
C1 C9 1.524(7)
C1 C10 1.531(8)
C1 C8 1.546(7)
C1 C2 1.568(6)
C2 C14 1.518(6)
C2 H2 1.0000
C4 C20 1.521(8)
C4 C5 1.558(7)
C4 H4 1.0000
C5 C9 1.529(8)
C5 C12 1.539(7)
C5 C6 1.544(7)
C6 H6A 0.9900
C6 H6B 0.9900
C8 H8A 0.9900
C8 H8B 0.9900
C11 H11A 0.9800
C11 H11B 0.9800
C11 H11C 0.9800
C13 H13A 0.9800
C13 H13B 0.9800
C13 H13C 0.9800
C14 C15 1.367(7)
C15 C16 1.406(7)
C15 H15 0.9500
C16 C17 1.395(7)
C17 C18 1.359(7)
C17 H17 0.9500
C18 H18 0.9500
C19 H19A 0.9800
C19 H19B 0.9800
C19 H19C 0.9800
C20 C21 1.385(7)
C21 C22 1.395(9)
C21 H21 0.9500
C22 C23 1.377(9)
C23 C24 1.376(8)
C23 H23 0.9500
C24 H24 0.9500
C25 H25A 0.9800
C25 H25B 0.9800
C25 H25C 0.9800
C26 H26A 0.9800
C26 H26B 0.9800
C26 H26C 0.9800
C27 H27A 0.9800
C27 H27B 0.9800
C27 H27C 0.9800
C28 C29 1.456(7)
C29 H29A 0.9800
C29 H29B 0.9800
C29 H29C 0.9800
Cu51 N54 1.959(5)
Cu51 N51 1.981(5)
Cu51 N52 2.001(5)
Cu51 N53 2.004(4)
Cu51 N57 2.253(4)
O51 C60 1.188(6)
O52 C60 1.320(6)
O52 C61 1.451(6)
O53 C62 1.199(7)
O54 C62 1.325(7)
O54 C63 1.458(7)
O55 C59 1.198(6)
O56 C66 1.336(7)
O56 C69 1.441(7)
O57 C72 1.332(8)
O57 C75 1.453(9)
N51 C68 1.347(7)
N51 C64 1.357(6)
N52 C70 1.351(7)
N52 C74 1.361(6)
N53 C52 1.493(6)
N53 C54 1.495(7)
N53 C76 1.498(6)
N54 C78 1.130(7)
N57 C58 1.479(6)
N57 C56 1.479(7)
N57 C77 1.488(6)
C51 C59 1.514(7)
C51 C60 1.537(7)
C51 C58 1.539(6)
C51 C52 1.561(6)
C52 C64 1.516(7)
C52 H52 1.0000
C54 C70 1.514(6)
C54 C55 1.568(6)
C54 H54 1.0000
C55 C59 1.528(7)
C55 C62 1.529(8)
C55 C56 1.544(7)
C56 H56A 0.9900
C56 H56B 0.9900
C58 H58A 0.9900
C58 H58B 0.9900
C61 H61A 0.9800
C61 H61B 0.9800
C61 H61C 0.9800
C63 H63A 0.9800
C63 H63B 0.9800
C63 H63C 0.9800
C64 C65 1.374(7)
C65 C66 1.399(7)
C65 H65 0.9500
C66 C67 1.397(8)
C67 C68 1.363(8)
C67 H67 0.9500
C68 H68 0.9500
C69 H69A 0.9800
C69 H69B 0.9800
C69 H69C 0.9800
C70 C71 1.371(8)
C71 C72 1.406(7)
C71 H71 0.9500
C72 C73 1.392(10)
C73 C74 1.372(10)
C73 H73 0.9500
C74 H74 0.9500
C75 H75A 0.9800
C75 H75B 0.9800
C75 H75C 0.9800
C76 H76A 0.9800
C76 H76B 0.9800
C76 H76C 0.9800
C77 H77A 0.9800
C77 H77B 0.9800
C77 H77C 0.9800
C78 C79 1.456(8)
C79 H79A 0.9800
C79 H79B 0.9800
C79 H79C 0.9800
Cl1 O11 1.429(4)
Cl1 O13 1.430(4)
Cl1 O12 1.430(4)
Cl1 O14 1.434(4)
Cl2 O24 1.392(6)
Cl2 O21 1.395(6)
Cl2 O22 1.399(4)
Cl2 O23 1.429(4)
Cl3 O33 1.435(4)
Cl3 O34 1.435(4)
Cl3 O32 1.437(4)
Cl3 O31 1.440(4)
Cl4 O44 1.418(5)
Cl4 O42 1.422(4)
Cl4 O43 1.426(4)
Cl4 O41 1.434(4)
N81 C81 1.091(10)
C81 C82 1.460(13)
C82 H82A 0.9800
C82 H82B 0.9800
C82 H82C 0.9800
N91 C91 1.080(13)
C91 C92 1.482(15)
C92 H92A 0.9800
C92 H92B 0.9800
C92 H92C 0.9800

loop_
_geom_torsion_atom_site_label_1
_geom_torsion_atom_site_label_2
_geom_torsion_atom_site_label_3
_geom_torsion_atom_site_label_4
_geom_torsion
N4 Cu1 N1 C18 -13.3(4)
N2 Cu1 N1 C18 113.4(5)
N3 Cu1 N1 C18 156.9(4)
N7 Cu1 N1 C18 -118.3(4)
N4 Cu1 N1 C14 174.6(3)
N2 Cu1 N1 C14 -58.7(6)
N3 Cu1 N1 C14 -15.2(3)
N7 Cu1 N1 C14 69.7(3)
N4 Cu1 N2 C24 8.2(4)
N1 Cu1 N2 C24 -118.2(5)
N3 Cu1 N2 C24 -161.6(4)
N7 Cu1 N2 C24 112.9(4)
N4 Cu1 N2 C20 -172.0(3)
N1 Cu1 N2 C20 61.6(6)
N3 Cu1 N2 C20 18.2(3)
N7 Cu1 N2 C20 -67.4(3)
N4 Cu1 N3 C2 110.2(10)
N2 Cu1 N3 C2 -161.0(3)
N1 Cu1 N3 C2 34.4(3)
N7 Cu1 N3 C2 -65.4(3)
N4 Cu1 N3 C4 -123.0(10)
N2 Cu1 N3 C4 -34.2(3)
N1 Cu1 N3 C4 161.2(3)
N7 Cu1 N3 C4 61.3(3)
N4 Cu1 N3 C26 -6.7(12)
N2 Cu1 N3 C26 82.1(3)
N1 Cu1 N3 C26 -82.5(3)
N7 Cu1 N3 C26 177.6(3)
N2 Cu1 N4 C28 170(4)
N1 Cu1 N4 C28 -28(4)
N3 Cu1 N4 C28 -103(4)
N7 Cu1 N4 C28 73(4)
N4 Cu1 N7 C8 -115.2(3)
N2 Cu1 N7 C8 145.6(3)
N1 Cu1 N7 C8 -16.8(3)
N3 Cu1 N7 C8 64.0(3)
N4 Cu1 N7 C27 2.7(3)
N2 Cu1 N7 C27 -96.4(3)
N1 Cu1 N7 C27 101.1(3)
N3 Cu1 N7 C27 -178.0(3)
N4 Cu1 N7 C6 122.9(3)
N2 Cu1 N7 C6 23.7(3)
N1 Cu1 N7 C6 -138.8(3)
N3 Cu1 N7 C6 -57.9(3)
C4 N3 C2 C14 -165.1(4)
C26 N3 C2 C14 72.7(4)
Cu1 N3 C2 C14 -45.9(4)
C4 N3 C2 C1 -44.0(6)
C26 N3 C2 C1 -166.2(4)
Cu1 N3 C2 C1 75.2(4)
C9 C1 C2 N3 54.7(5)
C10 C1 C2 N3 175.0(4)
C8 C1 C2 N3 -64.2(5)
C9 C1 C2 C14 173.7(4)
C10 C1 C2 C14 -66.0(5)
C8 C1 C2 C14 54.8(6)
C2 N3 C4 C20 161.6(4)
C26 N3 C4 C20 -75.8(5)
Cu1 N3 C4 C20 42.6(4)
C2 N3 C4 C5 39.7(6)
C26 N3 C4 C5 162.3(4)
Cu1 N3 C4 C5 -79.3(4)
N3 C4 C5 C9 -48.1(5)
C20 C4 C5 C9 -167.2(4)
N3 C4 C5 C12 -166.0(4)
C20 C4 C5 C12 74.9(5)
N3 C4 C5 C6 72.3(6)
C20 C4 C5 C6 -46.8(6)
C8 N7 C6 C5 -61.4(5)
C27 N7 C6 C5 -179.9(4)
Cu1 N7 C6 C5 59.8(5)
C9 C5 C6 N7 60.4(5)
C12 C5 C6 N7 176.4(4)
C4 C5 C6 N7 -60.1(6)
C27 N7 C8 C1 178.1(4)
C6 N7 C8 C1 60.2(5)
Cu1 N7 C8 C1 -64.4(4)
C9 C1 C8 N7 -57.5(5)
C10 C1 C8 N7 -178.9(4)
C2 C1 C8 N7 59.2(6)
C10 C1 C9 O5 -6.5(7)
C8 C1 C9 O5 -124.8(5)
C2 C1 C9 O5 111.8(5)
C10 C1 C9 C5 174.8(4)
C8 C1 C9 C5 56.5(5)
C2 C1 C9 C5 -67.0(5)
C12 C5 C9 O5 6.8(7)
C6 C5 C9 O5 122.9(5)
C4 C5 C9 O5 -113.3(5)
C12 C5 C9 C1 -174.5(4)
C6 C5 C9 C1 -58.4(5)
C4 C5 C9 C1 65.4(5)
C11 O2 C10 O1 -3.6(7)
C11 O2 C10 C1 174.2(4)
C9 C1 C10 O1 -112.6(6)
C8 C1 C10 O1 6.4(6)
C2 C1 C10 O1 132.0(5)
C9 C1 C10 O2 69.6(5)
C8 C1 C10 O2 -171.5(4)
C2 C1 C10 O2 -45.9(5)
C13 O4 C12 O3 3.8(10)
C13 O4 C12 C5 -179.3(6)
C9 C5 C12 O3 83.6(6)
C6 C5 C12 O3 -32.7(7)
C4 C5 C12 O3 -157.9(5)
C9 C5 C12 O4 -93.3(6)
C6 C5 C12 O4 150.3(5)
C4 C5 C12 O4 25.2(7)
C18 N1 C14 C15 -0.9(7)
Cu1 N1 C14 C15 172.2(4)
C18 N1 C14 C2 179.0(4)
Cu1 N1 C14 C2 -7.9(5)
N3 C2 C14 N1 36.2(5)
C1 C2 C14 N1 -87.4(5)
N3 C2 C14 C15 -143.9(4)
C1 C2 C14 C15 92.5(5)
N1 C14 C15 C16 0.7(7)
C2 C14 C15 C16 -179.1(4)
C19 O6 C16 C17 -179.8(5)
C19 O6 C16 C15 -0.5(7)
C14 C15 C16 O6 -179.6(5)
C14 C15 C16 C17 -0.4(7)
O6 C16 C17 C18 179.4(5)
C15 C16 C17 C18 0.1(7)
C14 N1 C18 C17 0.6(7)
Cu1 N1 C18 C17 -171.2(4)
C16 C17 C18 N1 -0.3(8)
C24 N2 C20 C21 0.6(7)
Cu1 N2 C20 C21 -179.2(4)
C24 N2 C20 C4 -177.5(4)
Cu1 N2 C20 C4 2.7(5)
N3 C4 C20 N2 -30.6(6)
C5 C4 C20 N2 92.2(5)
N3 C4 C20 C21 151.3(5)
C5 C4 C20 C21 -85.9(6)
N2 C20 C21 C22 -2.2(8)
C4 C20 C21 C22 175.8(5)
C25 O7 C22 C23 -176.0(6)
C25 O7 C22 C21 4.3(9)
C20 C21 C22 O7 -178.7(5)
C20 C21 C22 C23 1.6(8)
O7 C22 C23 C24 -179.3(5)
C21 C22 C23 C24 0.5(8)
C20 N2 C24 C23 1.7(7)
Cu1 N2 C24 C23 -178.6(4)
C22 C23 C24 N2 -2.2(8)
Cu1 N4 C28 C29 137(46)
N54 Cu51 N51 C68 -11.2(4)
N52 Cu51 N51 C68 115.0(5)
N53 Cu51 N51 C68 159.3(4)
N57 Cu51 N51 C68 -115.7(4)
N54 Cu51 N51 C64 171.4(3)
N52 Cu51 N51 C64 -62.4(6)
N53 Cu51 N51 C64 -18.1(3)
N57 Cu51 N51 C64 66.9(3)
N54 Cu51 N52 C70 -170.3(3)
N51 Cu51 N52 C70 63.4(6)
N53 Cu51 N52 C70 19.0(3)
N57 Cu51 N52 C70 -65.3(4)
N54 Cu51 N52 C74 12.7(5)
N51 Cu51 N52 C74 -113.6(5)
N53 Cu51 N52 C74 -157.9(5)
N57 Cu51 N52 C74 117.7(4)
N54 Cu51 N53 C52 119.0(12)
N51 Cu51 N53 C52 34.1(3)
N52 Cu51 N53 C52 -162.3(3)
N57 Cu51 N53 C52 -61.8(3)
N54 Cu51 N53 C54 -113.9(12)
N51 Cu51 N53 C54 161.2(3)
N52 Cu51 N53 C54 -35.2(3)
N57 Cu51 N53 C54 65.2(3)
N54 Cu51 N53 C76 3.2(14)
N51 Cu51 N53 C76 -81.8(3)
N52 Cu51 N53 C76 81.9(3)
N57 Cu51 N53 C76 -177.7(3)
N51 Cu51 N54 C78 -39(100)
N52 Cu51 N54 C78 160(100)
N53 Cu51 N54 C78 -123(100)
N57 Cu51 N54 C78 58(100)
N54 Cu51 N57 C58 -121.7(4)
N51 Cu51 N57 C58 -22.6(3)
N52 Cu51 N57 C58 139.1(3)
N53 Cu51 N57 C58 58.4(3)
N54 Cu51 N57 C56 116.3(3)
N51 Cu51 N57 C56 -144.6(3)
N52 Cu51 N57 C56 17.2(3)
N53 Cu51 N57 C56 -63.5(3)
N54 Cu51 N57 C77 -2.6(4)
N51 Cu51 N57 C77 96.4(4)
N52 Cu51 N57 C77 -101.8(4)
N53 Cu51 N57 C77 177.5(4)
C54 N53 C52 C64 -162.0(4)
C76 N53 C52 C64 75.1(4)
Cu51 N53 C52 C64 -42.6(4)
C54 N53 C52 C51 -40.3(5)
C76 N53 C52 C51 -163.2(4)
Cu51 N53 C52 C51 79.1(4)
C59 C51 C52 N53 48.7(5)
C60 C51 C52 N53 167.1(4)
C58 C51 C52 N53 -71.3(5)
C59 C51 C52 C64 167.6(4)
C60 C51 C52 C64 -74.0(5)
C58 C51 C52 C64 47.6(6)
C52 N53 C54 C70 164.2(4)
C76 N53 C54 C70 -73.7(4)
Cu51 N53 C54 C70 44.2(4)
C52 N53 C54 C55 43.1(5)
C76 N53 C54 C55 165.2(4)
Cu51 N53 C54 C55 -76.9(4)
N53 C54 C55 C59 -52.6(5)
C70 C54 C55 C59 -171.7(4)
N53 C54 C55 C62 -172.6(4)
C70 C54 C55 C62 68.4(5)
N53 C54 C55 C56 66.4(5)
C70 C54 C55 C56 -52.6(6)
C58 N57 C56 C55 -59.8(5)
C77 N57 C56 C55 -177.7(4)
Cu51 N57 C56 C55 64.0(4)
C59 C55 C56 N57 58.6(5)
C62 C55 C56 N57 177.9(4)
C54 C55 C56 N57 -60.2(5)
C56 N57 C58 C51 60.5(5)
C77 N57 C58 C51 179.5(4)
Cu51 N57 C58 C51 -61.1(5)
C59 C51 C58 N57 -60.3(5)
C60 C51 C58 N57 -176.9(4)
C52 C51 C58 N57 60.9(6)
C60 C51 C59 O55 0.7(6)
C58 C51 C59 O55 -116.4(5)
C52 C51 C59 O55 120.0(5)
C60 C51 C59 C55 177.3(4)
C58 C51 C59 C55 60.3(5)
C52 C51 C59 C55 -63.3(5)
C62 C55 C59 O55 0.0(7)
C56 C55 C59 O55 117.2(5)
C54 C55 C59 O55 -119.0(5)
C62 C55 C59 C51 -176.6(4)
C56 C55 C59 C51 -59.4(5)
C54 C55 C59 C51 64.4(5)
C61 O52 C60 O51 -4.7(8)
C61 O52 C60 C51 178.2(4)
C59 C51 C60 O51 -91.2(6)
C58 C51 C60 O51 25.0(7)
C52 C51 C60 O51 149.4(5)
C59 C51 C60 O52 86.0(5)
C58 C51 C60 O52 -157.8(4)
C52 C51 C60 O52 -33.4(6)
C63 O54 C62 O53 1.1(8)
C63 O54 C62 C55 -178.2(4)
C59 C55 C62 O53 111.8(6)
C56 C55 C62 O53 -5.3(7)
C54 C55 C62 O53 -130.7(5)
C59 C55 C62 O54 -68.8(5)
C56 C55 C62 O54 174.1(4)
C54 C55 C62 O54 48.7(5)
C68 N51 C64 C65 1.0(7)
Cu51 N51 C64 C65 178.7(4)
C68 N51 C64 C52 179.6(4)
Cu51 N51 C64 C52 -2.7(5)
N53 C52 C64 N51 30.3(5)
C51 C52 C64 N51 -92.4(5)
N53 C52 C64 C65 -151.1(4)
C51 C52 C64 C65 86.2(5)
N51 C64 C65 C66 1.1(7)
C52 C64 C65 C66 -177.4(4)
C69 O56 C66 C67 171.8(5)
C69 O56 C66 C65 -8.7(7)
C64 C65 C66 O56 178.4(5)
C64 C65 C66 C67 -2.0(7)
O56 C66 C67 C68 -179.5(5)
C65 C66 C67 C68 0.9(7)
C64 N51 C68 C67 -2.3(7)
Cu51 N51 C68 C67 -179.6(4)
C66 C67 C68 N51 1.3(8)
C74 N52 C70 C71 -1.8(7)
Cu51 N52 C70 C71 -179.2(4)
C74 N52 C70 C54 179.9(4)
Cu51 N52 C70 C54 2.5(5)
N53 C54 C70 N52 -31.4(5)
C55 C54 C70 N52 91.5(5)
N53 C54 C70 C71 150.3(4)
C55 C54 C70 C71 -86.8(6)
N52 C70 C71 C72 -0.6(8)
C54 C70 C71 C72 177.6(4)
C75 O57 C72 C73 -178.6(5)
C75 O57 C72 C71 3.0(8)
C70 C71 C72 O57 -178.8(5)
C70 C71 C72 C73 2.8(8)
O57 C72 C73 C74 178.8(5)
C71 C72 C73 C74 -2.6(8)
C70 N52 C74 C73 2.0(8)
Cu51 N52 C74 C73 178.9(4)
C72 C73 C74 N52 0.3(8)
Cu51 N54 C78 C79 56(100)
